data_4518550
loop_
_publ_author_name
'Fernandes, Tiago A.'
'Costa, In\^es F M'
'Jorge, Paula'
'Sousa, Ana Catarina'
'Andr\'e, V\^ania'
'Cerca, Nuno'
'Kirillov, Alexander M.'

_publ_section_title
;
 Silver(I) Coordination Polymers Immobilized into Biopolymer Films for
 Antimicrobial Applications.
;
_journal_issue 11
_journal_name_full 'ACS applied materials &amp; interfaces'
_journal_page_first 12836
_journal_page_last 12844
_journal_paper_doi 10.1021/acsami.0c19446
_journal_volume 13
_journal_year 2021
_chemical_formula_sum 'C5 H4 Ag O5'
_chemical_formula_weight 251.95
_space_group_crystal_system monoclinic
_space_group_IT_number 15
_space_group_name_Hall '-C 2yc'
_space_group_name_H-M_alt 'C 1 2/c 1'
_atom_sites_solution_hydrogens mixed
_audit_creation_method SHELXL-2014/7
_audit_update_record
;
2020-10-08 deposited with the CCDC.	2020-10-08 downloaded from the CCDC.
;
_cell_angle_alpha 90
_cell_angle_beta 132.675(5)
_cell_angle_gamma 90
_cell_formula_units_Z 8
_cell_length_a 18.0157(9)
_cell_length_b 7.5287(5)
_cell_length_c 12.3181(7)
_cell_measurement_reflns_used 787
_cell_measurement_temperature 296(2)
_cell_measurement_theta_max 26.467
_cell_measurement_theta_min 3.112
_cell_volume 1228.36(16)
_computing_cell_refinement 'BRUKER SMART (Bruker, 2014)'
_computing_data_collection 'BRUKER SMART (Bruker, 2014)'
_computing_data_reduction 'BRUKER SAINT (Bruker, 2014)'
_computing_molecular_graphics 'Mercury 2020.1'
_computing_structure_refinement 'SHELXL-2014/7 (Sheldrick, 2014)'
_computing_structure_solution 'SHELXT 2014/4 (Sheldrick, 2015)'
_diffrn_ambient_temperature 296(2)
_diffrn_measured_fraction_theta_full 0.850
_diffrn_measured_fraction_theta_max 0.863
_diffrn_measurement_device_type 'CCD area detector'
_diffrn_measurement_method 'phi and omega scans'
_diffrn_radiation_type MoK\a
_diffrn_radiation_wavelength 0.71073
_diffrn_reflns_av_R_equivalents 0.0560
_diffrn_reflns_av_unetI/netI 0.0446
_diffrn_reflns_Laue_measured_fraction_full 0.850
_diffrn_reflns_Laue_measured_fraction_max 0.863
_diffrn_reflns_limit_h_max 22
_diffrn_reflns_limit_h_min -22
_diffrn_reflns_limit_k_max 9
_diffrn_reflns_limit_k_min -9
_diffrn_reflns_limit_l_max 15
_diffrn_reflns_limit_l_min -15
_diffrn_reflns_number 7878
_diffrn_reflns_point_group_measured_fraction_full 0.850
_diffrn_reflns_point_group_measured_fraction_max 0.863
_diffrn_reflns_theta_full 25.242
_diffrn_reflns_theta_max 26.467
_diffrn_reflns_theta_min 3.112
_exptl_absorpt_coefficient_mu 3.245
_exptl_absorpt_correction_T_max 0.7454
_exptl_absorpt_correction_T_min 0.5716
_exptl_absorpt_correction_type multi-scan
_exptl_absorpt_process_details 'SADABS (Bruker,2014)'
_exptl_crystal_colour colourless
_exptl_crystal_density_diffrn 2.725
_exptl_crystal_density_meas ?
_exptl_crystal_description needle
_exptl_crystal_F_000 968
_exptl_crystal_size_max 0.200
_exptl_crystal_size_mid 0.040
_exptl_crystal_size_min 0.040
_refine_diff_density_max 1.108
_refine_diff_density_min -0.841
_refine_diff_density_rms 0.169
_refine_ls_extinction_method none
_refine_ls_goodness_of_fit_ref 1.058
_refine_ls_hydrogen_treatment constr
_refine_ls_matrix_type full
_refine_ls_number_parameters 100
_refine_ls_number_reflns 1100
_refine_ls_number_restraints 0
_refine_ls_restrained_S_all 1.058
_refine_ls_R_factor_all 0.0361
_refine_ls_R_factor_gt 0.0332
_refine_ls_shift/su_max 0.001
_refine_ls_shift/su_mean 0.000
_refine_ls_structure_factor_coef Fsqd
_refine_ls_weighting_details 'w=1/[\s^2^(Fo^2^)+(0.0394P)^2^+7.6003P] where P=(Fo^2^+2Fc^2^)/3'
_refine_ls_weighting_scheme calc
_refine_ls_wR_factor_gt 0.0870
_refine_ls_wR_factor_ref 0.0899
_reflns_Friedel_coverage 0.000
_reflns_number_gt 1016
_reflns_number_total 1100
_reflns_threshold_expression 'I > 2\s(I)'
_cod_data_source_file am0c19446_si_002.cif
_cod_data_source_block Compound1
_cod_depositor_comments
;
The following automatic conversions were performed:

data item '_exptl_crystal_density_meas' value 'not measured' was
changed to '?' -- the value is perceived as not measured.

Automatic conversion script
Id: cif_fix_values 7556 2019-12-06 15:28:31Z antanas 

 Adding full bibliography for 4518549--4518550.cif.
;
_cod_original_cell_volume 1228.36(14)
_cod_original_sg_symbol_H-M 'C 2/c'
_cod_database_code 4518550
_shelx_shelxl_version_number 2014/7
_shelx_space_group_comment
;
The symmetry employed for this shelxl refinement is uniquely defined
by the following loop, which should always be used as a source of
symmetry information in preference to the above space-group names.
They are only intended as comments.
;
_shelx_estimated_absorpt_t_min 0.563
_shelx_estimated_absorpt_t_max 0.881

loop_
_space_group_symop_operation_xyz
'x, y, z'
'-x, y, -z+1/2'
'x+1/2, y+1/2, z'
'-x+1/2, y+1/2, -z+1/2'
'-x, -y, -z'
'x, -y, z-1/2'
'-x+1/2, -y+1/2, -z'
'x+1/2, -y+1/2, z-1/2'

loop_
_atom_site_label
_atom_site_type_symbol
_atom_site_fract_x
_atom_site_fract_y
_atom_site_fract_z
_atom_site_U_iso_or_equiv
_atom_site_adp_type
_atom_site_occupancy
_atom_site_site_symmetry_order
_atom_site_calc_flag
_atom_site_refinement_flags_posn
_atom_site_refinement_flags_adp
_atom_site_refinement_flags_occupancy
_atom_site_disorder_assembly
_atom_site_disorder_group
C1 C 0.6273(3) 0.7960(5) 0.6859(5) 0.0198(8) Uani 1 1 d . . . . .
C2 C 0.5617(3) 0.6390(5) 0.5937(5) 0.0169(8) Uani 1 1 d . . . . .
C3 C 0.4986(3) 0.6578(6) 0.4420(5) 0.0192(8) Uani 1 1 d . . . . .
H3 H 0.4974 0.7652 0.4036 0.023 Uiso 1 1 calc R U . . .
C4 C 0.4373(3) 0.5201(6) 0.3466(5) 0.0173(8) Uani 1 1 d . . . . .
C5 C 0.3735(3) 0.5471(6) 0.1832(5) 0.0209(8) Uani 1 1 d . . . . .
O1 O 0.7163(3) 0.7984(5) 0.7400(4) 0.0318(8) Uani 1 1 d . . . . .
O2 O 0.5874(3) 0.9241(5) 0.6954(5) 0.0342(9) Uani 1 1 d . . . . .
O1W O 0.3773(4) 0.9099(6) 0.5343(6) 0.0511(13) Uani 1 1 d . . . . .
O3 O 0.3632(3) 0.7016(5) 0.1373(4) 0.0340(8) Uani 1 1 d . . . . .
O4 O 0.3358(3) 0.4124(5) 0.1025(4) 0.0353(9) Uani 1 1 d . . . . .
Ag01 Ag 0.74631(3) 0.59371(5) 0.62653(4) 0.02937(18) Uani 1 1 d . . . . .
H1W H 0.4410 0.9100 0.5854 0.044 Uiso 1 1 d . U . . .
H2W H 0.3496 0.9611 0.4525 0.044 Uiso 1 1 d . U . . .
H4O H 0.3000 0.4441 0.0126 0.044 Uiso 1 1 d . U . . .

loop_
_atom_site_aniso_label
_atom_site_aniso_U_11
_atom_site_aniso_U_22
_atom_site_aniso_U_33
_atom_site_aniso_U_23
_atom_site_aniso_U_13
_atom_site_aniso_U_12
C1 0.0205(19) 0.0155(18) 0.018(2) -0.0050(15) 0.0107(17) -0.0043(15)
C2 0.0152(18) 0.0157(18) 0.0143(19) -0.0044(15) 0.0078(16) -0.0004(14)
C3 0.0201(19) 0.0154(19) 0.018(2) -0.0008(15) 0.0113(17) -0.0007(15)
C4 0.0122(17) 0.019(2) 0.0153(19) -0.0033(15) 0.0074(16) -0.0009(14)
C5 0.0154(18) 0.028(2) 0.015(2) -0.0026(17) 0.0082(17) -0.0004(16)
O1 0.0230(16) 0.039(2) 0.0325(19) -0.0183(15) 0.0186(15) -0.0127(14)
O2 0.0268(18) 0.0236(17) 0.038(2) -0.0136(14) 0.0163(17) -0.0017(12)
O1W 0.037(2) 0.070(3) 0.041(3) 0.016(2) 0.025(2) 0.0056(19)
O3 0.041(2) 0.0318(19) 0.0218(17) 0.0064(14) 0.0182(17) 0.0062(15)
O4 0.035(2) 0.038(2) 0.0159(18) -0.0086(13) 0.0106(16) -0.0070(15)
Ag01 0.0337(3) 0.0293(3) 0.0201(2) 0.00544(12) 0.01623(19) 0.01209(13)

loop_
_atom_type_symbol
_atom_type_description
_atom_type_scat_dispersion_real
_atom_type_scat_dispersion_imag
_atom_type_scat_source
C C 0.0033 0.0016 'International Tables Vol C Tables 4.2.6.8 and 6.1.1.4'
H H 0.0000 0.0000 'International Tables Vol C Tables 4.2.6.8 and 6.1.1.4'
O O 0.0106 0.0060 'International Tables Vol C Tables 4.2.6.8 and 6.1.1.4'
Ag Ag -0.8971 1.1015 'International Tables Vol C Tables 4.2.6.8 and 6.1.1.4'

loop_
_geom_angle_atom_site_label_1
_geom_angle_atom_site_label_2
_geom_angle_atom_site_label_3
_geom_angle
_geom_angle_site_symmetry_1
_geom_angle_site_symmetry_3
_geom_angle_publ_flag
O1 C1 O2 123.2(4) . . ?
O1 C1 C2 118.7(4) . . ?
O2 C1 C2 117.9(4) . . ?
C3 C2 C4 120.1(4) . 5_666 ?
C3 C2 C1 116.4(4) . . ?
C4 C2 C1 123.5(4) 5_666 . ?
C4 C3 C2 121.4(4) . . ?
C4 C3 H3 119.3 . . ?
C2 C3 H3 119.3 . . ?
C3 C4 C2 118.5(4) . 5_666 ?
C3 C4 C5 118.6(4) . . ?
C2 C4 C5 122.9(4) 5_666 . ?
O4 C5 O3 124.2(4) . . ?
O4 C5 C4 117.6(4) . . ?
O3 C5 C4 118.3(4) . . ?
C1 O1 Ag01 113.4(3) . . ?
C1 O1 Ag01 92.2(3) . 4_656 ?
Ag01 O1 Ag01 150.76(15) . 4_656 ?
C1 O2 Ag01 93.0(3) . 4_656 ?
H1W O1W H2W 106.7 . . ?
C5 O3 Ag01 91.7(3) . 2_655 ?
C5 O3 Ag01 116.9(3) . 8_465 ?
Ag01 O3 Ag01 103.33(13) 2_655 8_465 ?
C5 O4 Ag01 92.3(3) . 2_655 ?
C5 O4 H4O 109.3 . . ?
Ag01 O4 H4O 17.07 2_655 . ?
O1 Ag01 O4 144.58(13) . 2_655 ?
O1 Ag01 O3 104.87(13) . 2_655 ?
O4 Ag01 O3 51.84(11) 2_655 2_655 ?
O1 Ag01 O3 94.98(12) . 8_566 ?
O4 Ag01 O3 102.93(13) 2_655 8_566 ?
O3 Ag01 O3 76.67(13) 2_655 8_566 ?
O1 Ag01 O2 114.94(14) . 4_646 ?
O4 Ag01 O2 98.47(14) 2_655 4_646 ?
O3 Ag01 O2 134.64(14) 2_655 4_646 ?
O3 Ag01 O2 79.04(12) 8_566 4_646 ?
O1 Ag01 O1 104.50(4) . 4_646 ?
O4 Ag01 O1 87.03(13) 2_655 4_646 ?
O3 Ag01 O1 137.47(13) 2_655 4_646 ?
O3 Ag01 O1 130.06(12) 8_566 4_646 ?
O2 Ag01 O1 51.02(11) 4_646 4_646 ?

loop_
_geom_bond_atom_site_label_1
_geom_bond_atom_site_label_2
_geom_bond_distance
_geom_bond_site_symmetry_2
_geom_bond_publ_flag
C1 O1 1.253(5) . ?
C1 O2 1.254(6) . ?
C1 C2 1.504(5) . ?
C2 C3 1.387(6) . ?
C2 C4 1.399(6) 5_666 ?
C3 C4 1.384(6) . ?
C3 H3 0.9300 . ?
C4 C2 1.399(6) 5_666 ?
C4 C5 1.510(6) . ?
C5 O4 1.250(6) . ?
C5 O3 1.251(6) . ?
O1 Ag01 2.376(3) . ?
O1 Ag01 2.569(3) 4_656 ?
O2 Ag01 2.552(4) 4_656 ?
O1W H1W 0.856 . ?
O1W H2W 0.855 . ?
O3 Ag01 2.534(4) 2_655 ?
O3 Ag01 2.539(4) 8_465 ?
O4 Ag01 2.520(4) 2_655 ?
O4 H4O 0.855(4) . ?
Ag01 O4 2.520(4) 2_655 ?
Ag01 O3 2.534(4) 2_655 ?
Ag01 O3 2.539(4) 8_566 ?
Ag01 O2 2.552(4) 4_646 ?
Ag01 O1 2.569(3) 4_646 ?
